data_7018283
loop_
_publ_author_name
'Zhao, Xiang'
'Wu, Tao'
'Bu, Xianhui'
'Feng, Pingyun'

_publ_section_title
;
 Lithium cubane clusters as tetrahedral, square planar, and linear nodes
 for supramolecular assemblies.
;
_journal_issue 14
_journal_name_full 'Dalton transactions (Cambridge, England : 2003)'
_journal_page_first 3902
_journal_page_last 3905
_journal_paper_doi 10.1039/c1dt11975c
_journal_volume 41
_journal_year 2012
_chemical_formula_sum 'C40 H40 Li4 N4 O8'
_chemical_formula_weight 732.52
_chemical_name_common tetrakis(miu3-4-quinolinoxo)-tetrakis(methanol)-tetra-lithium
_chemical_name_systematic
;
tetrakis(miu3-4-quinolinoxo)-
tetrakis(methanol)-tetra-lithium
;
_space_group_IT_number 86
_symmetry_cell_setting tetragonal
_symmetry_space_group_name_Hall '-P 4bc'
_symmetry_space_group_name_H-M 'P 42/n :2'
_atom_sites_solution_hydrogens geom
_atom_sites_solution_primary direct
_atom_sites_solution_secondary difmap
_audit_creation_method SHELXL-97
_cell_angle_alpha 90.00
_cell_angle_beta 90.00
_cell_angle_gamma 90.00
_cell_formula_units_Z 2
_cell_length_a 11.4137(5)
_cell_length_b 11.4137(5)
_cell_length_c 14.4242(13)
_cell_measurement_temperature 150(2)
_cell_volume 1879.1(2)
_computing_publication_material Platon
_computing_structure_refinement 'SHELXL-97 (Sheldrick, 1997)'
_computing_structure_solution 'SHELXS-97 (Sheldrick, 1990)'
_diffrn_ambient_temperature 150(2)
_diffrn_measured_fraction_theta_full 0.995
_diffrn_measured_fraction_theta_max 0.995
_diffrn_radiation_monochromator graphite
_diffrn_radiation_source 'fine-focus sealed tube'
_diffrn_radiation_type MoK\a
_diffrn_radiation_wavelength 0.71073
_diffrn_reflns_av_R_equivalents 0.0193
_diffrn_reflns_av_sigmaI/netI 0.0116
_diffrn_reflns_limit_h_max 12
_diffrn_reflns_limit_h_min -12
_diffrn_reflns_limit_k_max 12
_diffrn_reflns_limit_k_min -12
_diffrn_reflns_limit_l_max 15
_diffrn_reflns_limit_l_min -15
_diffrn_reflns_number 8973
_diffrn_reflns_theta_full 22.62
_diffrn_reflns_theta_max 22.62
_diffrn_reflns_theta_min 2.28
_exptl_absorpt_coefficient_mu 0.089
_exptl_absorpt_correction_T_max 0.961
_exptl_absorpt_correction_T_min 0.946
_exptl_absorpt_correction_type multi-scan
_exptl_absorpt_process_details 'SADABS 2007/2'
_exptl_crystal_colour colorless
_exptl_crystal_density_diffrn 1.295
_exptl_crystal_density_method 'not measured'
_exptl_crystal_F_000 768
_exptl_crystal_size_max 0.62
_exptl_crystal_size_mid 0.54
_exptl_crystal_size_min 0.45
_refine_diff_density_max 0.279
_refine_diff_density_min -0.397
_refine_diff_density_rms 0.040
_refine_ls_extinction_method none
_refine_ls_goodness_of_fit_ref 1.055
_refine_ls_hydrogen_treatment constr
_refine_ls_matrix_type full
_refine_ls_number_parameters 127
_refine_ls_number_reflns 1252
_refine_ls_number_restraints 0
_refine_ls_restrained_S_all 1.055
_refine_ls_R_factor_all 0.0457
_refine_ls_R_factor_gt 0.0425
_refine_ls_shift/su_max 0.000
_refine_ls_shift/su_mean 0.000
_refine_ls_structure_factor_coef Fsqd
_refine_ls_weighting_details 'calc w=1/[\s^2^(Fo^2^)+(0.0575P)^2^+1.4121P] where P=(Fo^2^+2Fc^2^)/3'
_refine_ls_weighting_scheme calc
_refine_ls_wR_factor_gt 0.1094
_refine_ls_wR_factor_ref 0.1125
_reflns_number_gt 1156
_reflns_number_total 1252
_reflns_threshold_expression >2sigma(I)
_cod_data_source_file c1dt11975c.txt
_cod_data_source_block HLIF-3
_cod_depositor_comments
;
The following automatic conversions were performed:

'_symmetry_cell_setting' value 'Tetragonal' changed to 'tetragonal'
according to /home/saulius/struct/CIF-dictionaries/cif_core.dic
dictionary named 'cif_core.dic' version 2.4.1 from 2010-06-29.

Automatic conversion script
Id: cif_fix_values 1715 2011-07-08 13:25:40Z adriana 
;
_cod_original_sg_symbol_H-M P4(2)/n
_cod_database_code 7018283

loop_
_symmetry_equiv_pos_as_xyz
'x, y, z'
'-x+1/2, -y+1/2, z'
'-y, x+1/2, z+1/2'
'y+1/2, -x, z+1/2'
'-x, -y, -z'
'x-1/2, y-1/2, -z'
'y, -x-1/2, -z-1/2'
'-y-1/2, x, -z-1/2'

loop_
_atom_site_label
_atom_site_type_symbol
_atom_site_fract_x
_atom_site_fract_y
_atom_site_fract_z
_atom_site_U_iso_or_equiv
_atom_site_adp_type
_atom_site_occupancy
_atom_site_symmetry_multiplicity
_atom_site_calc_flag
_atom_site_refinement_flags
O1 O 0.69412(11) 0.63100(11) 0.18482(9) 0.0229(4) Uani 1 1 d .
O2 O 0.96165(13) 0.68627(12) 0.08043(10) 0.0353(4) Uani 1 1 d .
H2A H 0.9498 0.7284 0.0261 0.042 Uiso 1 1 calc R
N1 N 0.53917(15) 0.35087(14) 0.04415(11) 0.0289(5) Uani 1 1 d .
C1 C 0.64531(16) 0.54257(16) 0.14080(13) 0.0210(5) Uani 1 1 d .
C9 C 0.70490(17) 0.47503(17) 0.07743(13) 0.0266(5) Uani 1 1 d .
H9A H 0.7833 0.4909 0.0650 0.032 Uiso 1 1 calc R
C4 C 0.33711(19) 0.5411(2) 0.23232(15) 0.0372(6) Uani 1 1 d .
H4A H 0.2903 0.5825 0.2736 0.045 Uiso 1 1 calc R
C2 C 0.52436(17) 0.51106(17) 0.15713(13) 0.0229(5) Uani 1 1 d .
C7 C 0.47638(17) 0.41506(17) 0.10752(13) 0.0257(5) Uani 1 1 d .
C3 C 0.45165(18) 0.57320(19) 0.21925(14) 0.0291(5) Uani 1 1 d .
H3A H 0.4819 0.6368 0.2517 0.035 Uiso 1 1 calc R
C8 C 0.64923(19) 0.38333(18) 0.03177(14) 0.0304(5) Uani 1 1 d .
H8A H 0.6932 0.3412 -0.0111 0.036 Uiso 1 1 calc R
C5 C 0.29069(19) 0.4458(2) 0.18351(15) 0.0387(6) Uani 1 1 d .
H5A H 0.2130 0.4242 0.1927 0.046 Uiso 1 1 calc R
C6 C 0.35798(19) 0.38467(19) 0.12283(15) 0.0335(6) Uani 1 1 d .
H6A H 0.3256 0.3218 0.0908 0.040 Uiso 1 1 calc R
C10 C 1.0577(4) 0.6136(4) 0.0867(4) 0.151(3) Uani 1 1 d .
H10A H 1.1014 0.6170 0.0299 0.226 Uiso 1 1 calc R
H10B H 1.0321 0.5346 0.0973 0.226 Uiso 1 1 calc R
H10C H 1.1066 0.6385 0.1372 0.226 Uiso 1 1 calc R
Li1 Li 0.8532(3) 0.7033(3) 0.1784(2) 0.0262(8) Uani 1 1 d .

loop_
_atom_site_aniso_label
_atom_site_aniso_U_11
_atom_site_aniso_U_22
_atom_site_aniso_U_33
_atom_site_aniso_U_23
_atom_site_aniso_U_13
_atom_site_aniso_U_12
O1 0.0221(7) 0.0226(7) 0.0239(8) -0.0028(6) -0.0013(6) -0.0017(6)
O2 0.0366(9) 0.0312(8) 0.0381(9) 0.0065(7) 0.0146(7) 0.0067(7)
N1 0.0343(11) 0.0254(10) 0.0270(10) -0.0002(8) -0.0058(8) -0.0023(8)
C1 0.0230(11) 0.0196(10) 0.0203(10) 0.0027(8) -0.0046(8) -0.0001(8)
C9 0.0224(11) 0.0291(12) 0.0282(11) -0.0023(9) 0.0002(9) 0.0006(9)
C4 0.0284(13) 0.0497(15) 0.0337(12) 0.0049(11) 0.0067(10) 0.0014(11)
C2 0.0237(11) 0.0244(11) 0.0206(10) 0.0051(8) -0.0028(8) -0.0003(8)
C7 0.0286(12) 0.0248(11) 0.0235(10) 0.0067(9) -0.0061(9) -0.0025(9)
C3 0.0272(12) 0.0336(12) 0.0265(11) 0.0004(9) 0.0010(9) -0.0005(9)
C8 0.0341(13) 0.0288(12) 0.0282(11) -0.0047(9) -0.0005(9) 0.0034(10)
C5 0.0245(12) 0.0522(15) 0.0393(13) 0.0146(12) -0.0005(10) -0.0097(10)
C6 0.0330(13) 0.0348(12) 0.0328(12) 0.0099(10) -0.0095(10) -0.0130(10)
C10 0.113(3) 0.108(3) 0.232(6) 0.119(4) 0.132(4) 0.081(3)
Li1 0.0264(18) 0.0261(17) 0.0261(17) 0.0000(14) 0.0007(14) -0.0008(14)

loop_
_atom_type_symbol
_atom_type_description
_atom_type_scat_dispersion_real
_atom_type_scat_dispersion_imag
_atom_type_scat_source
C C 0.0033 0.0016 'International Tables Vol C Tables 4.2.6.8 and 6.1.1.4'
H H 0.0000 0.0000 'International Tables Vol C Tables 4.2.6.8 and 6.1.1.4'
Li Li -0.0003 0.0001 'International Tables Vol C Tables 4.2.6.8 and 6.1.1.4'
N N 0.0061 0.0033 'International Tables Vol C Tables 4.2.6.8 and 6.1.1.4'
O O 0.0106 0.0060 'International Tables Vol C Tables 4.2.6.8 and 6.1.1.4'

loop_
_geom_angle_atom_site_label_1
_geom_angle_atom_site_label_2
_geom_angle_atom_site_label_3
_geom_angle
_geom_angle_site_symmetry_1
_geom_angle_site_symmetry_3
C1 O1 Li1 126.71(15) . 2_665
C1 O1 Li1 124.88(15) . 7_576
Li1 O1 Li1 88.51(15) 2_665 7_576
C1 O1 Li1 132.80(15) . .
Li1 O1 Li1 81.37(15) 2_665 .
Li1 O1 Li1 87.75(15) 7_576 .
C10 O2 Li1 122.3(2) . .
C8 N1 C7 115.87(17) . .
O1 C1 C9 122.75(17) . .
O1 C1 C2 121.08(17) . .
C9 C1 C2 116.16(17) . .
C1 C9 C8 120.70(19) . .
C3 C4 C5 120.0(2) . .
C3 C2 C7 118.75(18) . .
C3 C2 C1 122.65(18) . .
C7 C2 C1 118.59(17) . .
N1 C7 C6 118.19(18) . .
N1 C7 C2 123.11(18) . .
C6 C7 C2 118.69(19) . .
C4 C3 C2 120.9(2) . .
N1 C8 C9 125.55(19) . .
C6 C5 C4 120.6(2) . .
C5 C6 C7 121.1(2) . .
O2 Li1 O1 108.30(16) . 2_665
O2 Li1 O1 132.74(19) . 8_756
O1 Li1 O1 91.64(14) 2_665 8_756
O2 Li1 O1 126.06(18) . .
O1 Li1 O1 98.37(15) 2_665 .
O1 Li1 O1 90.84(14) 8_756 .
O2 Li1 Li1 129.78(12) . 2_665
O1 Li1 Li1 49.77(12) 2_665 2_665
O1 Li1 Li1 96.01(10) 8_756 2_665
O1 Li1 Li1 48.86(11) . 2_665
O2 Li1 Li1 141.01(19) . 8_756
O1 Li1 Li1 45.97(8) 2_665 8_756
O1 Li1 Li1 46.30(12) 8_756 8_756
O1 Li1 Li1 90.51(10) . 8_756
Li1 Li1 Li1 62.06(7) 2_665 8_756
O2 Li1 Li1 160.52(19) . 7_576
O1 Li1 Li1 91.09(11) 2_665 7_576
O1 Li1 Li1 45.51(12) 8_756 7_576
O1 Li1 Li1 45.95(8) . 7_576
Li1 Li1 Li1 62.06(7) 2_665 7_576
Li1 Li1 Li1 55.87(14) 8_756 7_576

loop_
_geom_bond_atom_site_label_1
_geom_bond_atom_site_label_2
_geom_bond_distance
_geom_bond_site_symmetry_2
O1 C1 1.316(2) .
O1 Li1 1.969(3) 2_665
O1 Li1 1.984(3) 7_576
O1 Li1 1.996(3) .
O2 C10 1.378(4) .
O2 Li1 1.888(3) .
N1 C8 1.322(3) .
N1 C7 1.373(3) .
C1 C9 1.376(3) .
C1 C2 1.446(3) .
C9 C8 1.390(3) .
C4 C3 1.371(3) .
C4 C5 1.399(3) .
C2 C3 1.412(3) .
C2 C7 1.419(3) .
C7 C6 1.412(3) .
C5 C6 1.358(3) .
Li1 O1 1.969(3) 2_665
Li1 O1 1.984(3) 8_756
Li1 Li1 2.585(6) 2_665
Li1 Li1 2.759(6) 8_756
Li1 Li1 2.759(6) 7_576
